data_1519627
loop_
_publ_author_name
'Yang, Deng-Tao'
'Radtke, Julian'
'Mellerup, Soren K.'
'Yuan, Kang'
'Wang, Xiang'
'Wagner, Matthias'
'Wang, Suning'

_publ_section_title
;
 One-Pot Synthesis of Brightly Fluorescent Mes2B-Functionalized Indolizine
 Derivatives via Cycloaddition Reactions.
;
_journal_issue 10
_journal_name_full 'Organic letters'
_journal_page_first 2486
_journal_page_last 2489
_journal_paper_doi 10.1021/acs.orglett.5b00994
_journal_volume 17
_journal_year 2015
_chemical_formula_sum 'C38 H34 B N'
_chemical_formula_weight 515.47
_chemical_name_systematic
; 
 ? 
;
_space_group_IT_number 2
_symmetry_cell_setting triclinic
_symmetry_space_group_name_Hall '-P 1'
_symmetry_space_group_name_H-M 'P -1'
_atom_sites_solution_hydrogens geom
_atom_sites_solution_primary direct
_atom_sites_solution_secondary difmap
_audit_creation_method SHELXL-97
_cell_angle_alpha 72.148(4)
_cell_angle_beta 78.052(4)
_cell_angle_gamma 74.662(4)
_cell_formula_units_Z 2
_cell_length_a 8.8087(5)
_cell_length_b 11.1753(6)
_cell_length_c 16.1219(9)
_cell_measurement_reflns_used 3487
_cell_measurement_temperature 180(2)
_cell_measurement_theta_max 22.25
_cell_measurement_theta_min 2.68
_cell_volume 1443.04(14)
_computing_cell_refinement 'Bruker SAINT'
_computing_data_collection 'Bruker APEX2'
_computing_data_reduction 'Bruker SAINT'
_computing_molecular_graphics 'Bruker SHELXTL'
_computing_publication_material 'Bruker SHELXTL'
_computing_structure_refinement 'SHELXL-97 (Sheldrick, 1997)'
_computing_structure_solution 'SHELXS-97 (Sheldrick, 1990)'
_diffrn_ambient_temperature 180(2)
_diffrn_measured_fraction_theta_full 0.988
_diffrn_measured_fraction_theta_max 0.988
_diffrn_measurement_device_type 'Bruker APEX-II CCD'
_diffrn_measurement_method '\f and \w scans'
_diffrn_radiation_monochromator graphite
_diffrn_radiation_source 'fine-focus sealed tube'
_diffrn_radiation_type MoK\a
_diffrn_radiation_wavelength 0.71073
_diffrn_reflns_av_R_equivalents 0.0551
_diffrn_reflns_av_sigmaI/netI 0.0724
_diffrn_reflns_limit_h_max 11
_diffrn_reflns_limit_h_min -11
_diffrn_reflns_limit_k_max 14
_diffrn_reflns_limit_k_min -13
_diffrn_reflns_limit_l_max 21
_diffrn_reflns_limit_l_min -20
_diffrn_reflns_number 24920
_diffrn_reflns_theta_full 27.67
_diffrn_reflns_theta_max 27.67
_diffrn_reflns_theta_min 1.34
_diffrn_standards_number 0
_exptl_absorpt_coefficient_mu 0.067
_exptl_absorpt_correction_T_max 0.9967
_exptl_absorpt_correction_T_min 0.9736
_exptl_absorpt_correction_type multi-scan
_exptl_crystal_colour yellow
_exptl_crystal_density_diffrn 1.186
_exptl_crystal_density_method 'not measured'
_exptl_crystal_description plate
_exptl_crystal_F_000 548
_exptl_crystal_size_max 0.40
_exptl_crystal_size_mid 0.20
_exptl_crystal_size_min 0.05
_refine_diff_density_max 0.245
_refine_diff_density_min -0.226
_refine_diff_density_rms 0.054
_refine_ls_extinction_coef 0.014(2)
_refine_ls_extinction_expression Fc^*^=kFc[1+0.001xFc^2^\l^3^/sin(2\q)]^-1/4^
_refine_ls_extinction_method SHELXL
_refine_ls_goodness_of_fit_ref 1.053
_refine_ls_hydrogen_treatment constr
_refine_ls_matrix_type full
_refine_ls_number_parameters 368
_refine_ls_number_reflns 6655
_refine_ls_number_restraints 0
_refine_ls_restrained_S_all 1.053
_refine_ls_R_factor_all 0.1254
_refine_ls_R_factor_gt 0.0575
_refine_ls_shift/su_max 0.010
_refine_ls_shift/su_mean 0.000
_refine_ls_structure_factor_coef Fsqd
_refine_ls_weighting_details 'calc w=1/[\s^2^(Fo^2^)+(0.0700P)^2^+0.0460P] where P=(Fo^2^+2Fc^2^)/3'
_refine_ls_weighting_scheme calc
_refine_ls_wR_factor_gt 0.1344
_refine_ls_wR_factor_ref 0.1636
_reflns_number_gt 3541
_reflns_number_total 6655
_reflns_threshold_expression >2sigma(I)
_cod_data_source_file ol5b00994_si_002.cif
_cod_data_source_block compound3
_cod_depositor_comments
;
The following automatic conversions were performed:

'_symmetry_cell_setting' value 'Triclinic' changed to 'triclinic'
according to
/usr/data/users/saulius/crontab/automatic-downloads/rss-feeds/ACS/lib/dictionaries/cif_core.dic
dictionary named 'cif_core.dic' version 2.4.2 from 2011-04-26.

Automatic conversion script
Id: cif_fix_values 3271 2015-04-21 07:52:19Z andrius 

 Adding full bibliography for 1519625--1519627.cif.
;
_cod_original_sg_symbol_H-M P-1
_cod_database_code 1519627

loop_
_symmetry_equiv_pos_as_xyz
'x, y, z'
'-x, -y, -z'

loop_
_atom_site_label
_atom_site_type_symbol
_atom_site_fract_x
_atom_site_fract_y
_atom_site_fract_z
_atom_site_U_iso_or_equiv
_atom_site_adp_type
_atom_site_occupancy
_atom_site_symmetry_multiplicity
_atom_site_calc_flag
_atom_site_refinement_flags
B1 B 0.3188(3) 0.3139(2) 0.19558(14) 0.0322(6) Uani 1 1 d .
N1 N 0.4638(2) -0.10403(15) 0.38742(10) 0.0347(4) Uani 1 1 d .
C1 C 0.4508(2) 0.10510(18) 0.35822(12) 0.0334(5) Uani 1 1 d .
C2 C 0.2980(3) 0.08061(18) 0.38868(12) 0.0355(5) Uani 1 1 d .
H2A H 0.2035 0.1436 0.3959 0.043 Uiso 1 1 calc R
C3 C 0.3073(2) -0.05231(18) 0.40675(12) 0.0341(5) Uani 1 1 d .
C4 C 0.2316(3) -0.16028(19) 0.43136(12) 0.0350(5) Uani 1 1 d .
C5 C 0.0748(3) -0.1723(2) 0.45964(13) 0.0412(6) Uani 1 1 d .
H5A H -0.0072 -0.0988 0.4640 0.049 Uiso 1 1 calc R
C6 C 0.0399(3) -0.2920(2) 0.48121(14) 0.0477(6) Uani 1 1 d .
H6A H -0.0667 -0.3009 0.5017 0.057 Uiso 1 1 calc R
C7 C 0.1587(3) -0.4009(2) 0.47352(13) 0.0471(6) Uani 1 1 d .
H7A H 0.1313 -0.4824 0.4887 0.056 Uiso 1 1 calc R
C8 C 0.3147(3) -0.3919(2) 0.44428(13) 0.0443(6) Uani 1 1 d .
H8A H 0.3946 -0.4660 0.4385 0.053 Uiso 1 1 calc R
C9 C 0.3529(3) -0.27195(19) 0.42341(12) 0.0372(5) Uani 1 1 d .
C10 C 0.5034(3) -0.23337(19) 0.39393(12) 0.0369(5) Uani 1 1 d .
C11 C 0.6614(3) -0.2814(2) 0.37048(14) 0.0437(6) Uani 1 1 d .
H11A H 0.6992 -0.3703 0.3732 0.052 Uiso 1 1 calc R
C12 C 0.7663(3) -0.1971(2) 0.34229(14) 0.0449(6) Uani 1 1 d .
H12A H 0.8759 -0.2312 0.3270 0.054 Uiso 1 1 calc R
C13 C 0.7176(3) -0.0667(2) 0.33574(13) 0.0406(5) Uani 1 1 d .
H13A H 0.7924 -0.0129 0.3157 0.049 Uiso 1 1 calc R
C14 C 0.5579(2) -0.01503(18) 0.35875(12) 0.0342(5) Uani 1 1 d .
C15 C 0.4979(2) 0.22967(18) 0.32528(12) 0.0328(5) Uani 1 1 d .
C16 C 0.6141(3) 0.2492(2) 0.36373(13) 0.0399(5) Uani 1 1 d .
H16A H 0.6573 0.1832 0.4113 0.048 Uiso 1 1 calc R
C17 C 0.6679(3) 0.3624(2) 0.33420(14) 0.0441(6) Uani 1 1 d .
H17A H 0.7486 0.3731 0.3606 0.053 Uiso 1 1 calc R
C18 C 0.6039(3) 0.4600(2) 0.26605(14) 0.0432(6) Uani 1 1 d .
H18A H 0.6399 0.5384 0.2454 0.052 Uiso 1 1 calc R
C19 C 0.4873(3) 0.44258(18) 0.22832(13) 0.0371(5) Uani 1 1 d .
H19A H 0.4422 0.5114 0.1827 0.044 Uiso 1 1 calc R
C20 C 0.4319(2) 0.32800(17) 0.25406(12) 0.0316(5) Uani 1 1 d .
C21 C 0.3272(2) 0.18034(18) 0.17888(12) 0.0329(5) Uani 1 1 d .
C22 C 0.4733(3) 0.1068(2) 0.14742(13) 0.0395(5) Uani 1 1 d .
C23 C 0.4776(3) -0.0130(2) 0.13774(15) 0.0520(6) Uani 1 1 d .
H23A H 0.5761 -0.0609 0.1163 0.062 Uiso 1 1 calc R
C24 C 0.3452(3) -0.0659(2) 0.15794(16) 0.0531(7) Uani 1 1 d .
C25 C 0.2036(3) 0.0062(2) 0.18749(14) 0.0462(6) Uani 1 1 d .
H25A H 0.1112 -0.0287 0.2025 0.055 Uiso 1 1 calc R
C26 C 0.1911(3) 0.12845(19) 0.19620(13) 0.0368(5) Uani 1 1 d .
C27 C 0.6245(3) 0.1556(2) 0.12210(15) 0.0518(6) Uani 1 1 d .
H27A H 0.7051 0.1002 0.0904 0.078 Uiso 1 1 calc R
H27B H 0.6628 0.1547 0.1753 0.078 Uiso 1 1 calc R
H27C H 0.6041 0.2438 0.0842 0.078 Uiso 1 1 calc R
C28 C 0.3566(4) -0.1998(2) 0.1497(2) 0.0867(10) Uani 1 1 d .
H28A H 0.2629 -0.2005 0.1261 0.130 Uiso 1 1 calc R
H28B H 0.3616 -0.2616 0.2077 0.130 Uiso 1 1 calc R
H28C H 0.4527 -0.2236 0.1098 0.130 Uiso 1 1 calc R
C29 C 0.0299(3) 0.1991(2) 0.22949(15) 0.0496(6) Uani 1 1 d .
H29A H -0.0531 0.1651 0.2179 0.074 Uiso 1 1 calc R
H29B H 0.0159 0.2911 0.1992 0.074 Uiso 1 1 calc R
H29C H 0.0221 0.1871 0.2929 0.074 Uiso 1 1 calc R
C30 C 0.2058(2) 0.44229(17) 0.14955(12) 0.0319(5) Uani 1 1 d .
C31 C 0.2129(3) 0.48609(19) 0.05728(13) 0.0367(5) Uani 1 1 d .
C32 C 0.1225(3) 0.6059(2) 0.01874(14) 0.0446(6) Uani 1 1 d .
H32A H 0.1312 0.6346 -0.0436 0.054 Uiso 1 1 calc R
C33 C 0.0216(3) 0.6839(2) 0.06714(15) 0.0461(6) Uani 1 1 d .
C34 C 0.0087(3) 0.6384(2) 0.15803(14) 0.0438(6) Uani 1 1 d .
H34A H -0.0640 0.6890 0.1930 0.053 Uiso 1 1 calc R
C35 C 0.0990(3) 0.52113(19) 0.19937(13) 0.0364(5) Uani 1 1 d .
C36 C 0.3216(3) 0.4100(2) -0.00275(13) 0.0523(7) Uani 1 1 d .
H36A H 0.2868 0.4413 -0.0610 0.078 Uiso 1 1 calc R
H36B H 0.3183 0.3188 0.0216 0.078 Uiso 1 1 calc R
H36C H 0.4305 0.4204 -0.0079 0.078 Uiso 1 1 calc R
C37 C -0.0708(3) 0.8159(2) 0.02405(17) 0.0708(8) Uani 1 1 d .
H37A H -0.0088 0.8532 -0.0314 0.106 Uiso 1 1 calc R
H37B H -0.0913 0.8717 0.0634 0.106 Uiso 1 1 calc R
H37C H -0.1720 0.8082 0.0122 0.106 Uiso 1 1 calc R
C38 C 0.0777(3) 0.4814(2) 0.29857(13) 0.0468(6) Uani 1 1 d .
H38A H -0.0259 0.5277 0.3211 0.070 Uiso 1 1 calc R
H38B H 0.1621 0.5022 0.3192 0.070 Uiso 1 1 calc R
H38C H 0.0829 0.3885 0.3198 0.070 Uiso 1 1 calc R

loop_
_atom_site_aniso_label
_atom_site_aniso_U_11
_atom_site_aniso_U_22
_atom_site_aniso_U_33
_atom_site_aniso_U_23
_atom_site_aniso_U_13
_atom_site_aniso_U_12
B1 0.0314(14) 0.0351(12) 0.0281(11) -0.0073(9) 0.0060(10) -0.0131(11)
N1 0.0330(11) 0.0320(9) 0.0370(9) -0.0050(7) -0.0045(8) -0.0088(8)
C1 0.0359(13) 0.0330(11) 0.0306(10) -0.0039(8) -0.0056(9) -0.0112(9)
C2 0.0332(13) 0.0362(11) 0.0331(11) -0.0045(9) -0.0045(9) -0.0062(10)
C3 0.0310(13) 0.0375(12) 0.0303(10) -0.0034(9) -0.0022(9) -0.0094(10)
C4 0.0374(14) 0.0387(12) 0.0286(10) -0.0042(9) -0.0040(9) -0.0137(10)
C5 0.0386(14) 0.0480(13) 0.0373(12) -0.0070(10) -0.0029(10) -0.0164(11)
C6 0.0470(16) 0.0579(15) 0.0417(12) -0.0071(11) -0.0043(11) -0.0258(13)
C7 0.0586(17) 0.0498(14) 0.0400(12) -0.0089(10) -0.0059(12) -0.0281(13)
C8 0.0490(16) 0.0441(13) 0.0430(13) -0.0118(10) -0.0046(11) -0.0167(11)
C9 0.0444(14) 0.0375(12) 0.0314(11) -0.0081(9) -0.0060(10) -0.0125(10)
C10 0.0410(14) 0.0324(11) 0.0373(11) -0.0080(9) -0.0054(10) -0.0094(10)
C11 0.0429(15) 0.0346(12) 0.0513(13) -0.0132(10) -0.0058(11) -0.0032(11)
C12 0.0372(14) 0.0445(13) 0.0510(13) -0.0147(11) -0.0055(11) -0.0035(11)
C13 0.0323(13) 0.0429(13) 0.0456(12) -0.0087(10) -0.0032(10) -0.0113(10)
C14 0.0349(13) 0.0331(11) 0.0336(11) -0.0035(9) -0.0060(9) -0.0110(10)
C15 0.0333(13) 0.0326(11) 0.0317(10) -0.0093(8) -0.0024(9) -0.0065(9)
C16 0.0397(14) 0.0422(12) 0.0389(12) -0.0115(10) -0.0101(10) -0.0064(10)
C17 0.0410(14) 0.0516(14) 0.0486(13) -0.0202(11) -0.0088(11) -0.0148(11)
C18 0.0480(15) 0.0409(12) 0.0480(13) -0.0147(10) -0.0038(11) -0.0208(11)
C19 0.0426(14) 0.0341(11) 0.0370(11) -0.0075(9) -0.0066(10) -0.0142(10)
C20 0.0311(12) 0.0302(10) 0.0326(10) -0.0080(8) -0.0014(9) -0.0077(9)
C21 0.0364(13) 0.0325(11) 0.0304(10) -0.0065(8) -0.0051(9) -0.0103(10)
C22 0.0416(14) 0.0405(12) 0.0386(11) -0.0155(10) -0.0066(10) -0.0058(10)
C23 0.0566(18) 0.0459(14) 0.0563(15) -0.0256(11) -0.0082(12) -0.0012(12)
C24 0.069(2) 0.0387(13) 0.0593(15) -0.0191(11) -0.0190(14) -0.0103(13)
C25 0.0577(17) 0.0412(13) 0.0460(13) -0.0086(10) -0.0125(12) -0.0207(12)
C26 0.0422(14) 0.0355(12) 0.0356(11) -0.0071(9) -0.0077(10) -0.0142(10)
C27 0.0429(15) 0.0604(15) 0.0527(14) -0.0230(12) 0.0022(11) -0.0099(12)
C28 0.107(3) 0.0489(16) 0.121(3) -0.0416(17) -0.025(2) -0.0155(16)
C29 0.0396(15) 0.0541(14) 0.0584(15) -0.0144(12) -0.0044(11) -0.0183(12)
C30 0.0362(13) 0.0305(10) 0.0306(10) -0.0066(8) -0.0038(9) -0.0126(9)
C31 0.0384(13) 0.0382(11) 0.0349(11) -0.0062(9) -0.0044(10) -0.0152(10)
C32 0.0527(16) 0.0469(13) 0.0336(11) -0.0013(10) -0.0128(11) -0.0155(12)
C33 0.0478(15) 0.0395(12) 0.0496(14) -0.0046(11) -0.0166(12) -0.0079(11)
C34 0.0399(14) 0.0394(12) 0.0509(13) -0.0134(10) -0.0091(11) -0.0028(10)
C35 0.0394(13) 0.0352(11) 0.0361(11) -0.0090(9) -0.0072(10) -0.0092(10)
C36 0.0666(18) 0.0553(15) 0.0330(12) -0.0106(11) 0.0017(11) -0.0176(13)
C37 0.076(2) 0.0492(15) 0.0723(18) 0.0015(13) -0.0276(15) 0.0040(14)
C38 0.0502(15) 0.0478(13) 0.0384(12) -0.0143(10) -0.0035(11) -0.0024(11)

loop_
_atom_type_symbol
_atom_type_description
_atom_type_scat_dispersion_real
_atom_type_scat_dispersion_imag
_atom_type_scat_source
C C 0.0033 0.0016 'International Tables Vol C Tables 4.2.6.8 and 6.1.1.4'
H H 0.0000 0.0000 'International Tables Vol C Tables 4.2.6.8 and 6.1.1.4'
N N 0.0061 0.0033 'International Tables Vol C Tables 4.2.6.8 and 6.1.1.4'
B B 0.0013 0.0007 'International Tables Vol C Tables 4.2.6.8 and 6.1.1.4'

loop_
_geom_angle_atom_site_label_1
_geom_angle_atom_site_label_2
_geom_angle_atom_site_label_3
_geom_angle
C20 B1 C21 121.40(17)
C20 B1 C30 116.20(17)
C21 B1 C30 122.26(18)
C3 N1 C10 116.54(18)
C3 N1 C14 113.70(17)
C10 N1 C14 129.63(18)
C2 C1 C14 107.45(17)
C2 C1 C15 128.51(18)
C14 C1 C15 123.92(19)
C1 C2 C3 108.97(18)
C1 C2 H2A 125.5
C3 C2 H2A 125.5
N1 C3 C2 105.02(18)
N1 C3 C4 104.26(17)
C2 C3 C4 150.6(2)
C5 C4 C9 119.47(19)
C5 C4 C3 133.0(2)
C9 C4 C3 107.54(18)
C6 C5 C4 119.2(2)
C6 C5 H5A 120.4
C4 C5 H5A 120.4
C5 C6 C7 121.2(2)
C5 C6 H6A 119.4
C7 C6 H6A 119.4
C8 C7 C6 121.1(2)
C8 C7 H7A 119.5
C6 C7 H7A 119.5
C7 C8 C9 118.6(2)
C7 C8 H8A 120.7
C9 C8 H8A 120.7
C8 C9 C4 120.4(2)
C8 C9 C10 131.3(2)
C4 C9 C10 108.27(18)
N1 C10 C11 115.04(19)
N1 C10 C9 103.37(18)
C11 C10 C9 141.6(2)
C10 C11 C12 118.9(2)
C10 C11 H11A 120.6
C12 C11 H11A 120.6
C13 C12 C11 123.1(2)
C13 C12 H12A 118.5
C11 C12 H12A 118.5
C12 C13 C14 119.3(2)
C12 C13 H13A 120.3
C14 C13 H13A 120.3
N1 C14 C13 114.01(18)
N1 C14 C1 104.84(17)
C13 C14 C1 141.0(2)
C16 C15 C20 119.85(18)
C16 C15 C1 118.31(17)
C20 C15 C1 121.81(19)
C17 C16 C15 121.45(19)
C17 C16 H16A 119.3
C15 C16 H16A 119.3
C16 C17 C18 119.8(2)
C16 C17 H17A 120.1
C18 C17 H17A 120.1
C19 C18 C17 119.3(2)
C19 C18 H18A 120.3
C17 C18 H18A 120.3
C18 C19 C20 123.14(19)
C18 C19 H19A 118.4
C20 C19 H19A 118.4
C19 C20 C15 116.41(19)
C19 C20 B1 117.35(16)
C15 C20 B1 125.85(17)
C26 C21 C22 117.54(19)
C26 C21 B1 121.35(18)
C22 C21 B1 121.10(19)
C23 C22 C21 119.5(2)
C23 C22 C27 118.3(2)
C21 C22 C27 122.21(19)
C24 C23 C22 122.9(2)
C24 C23 H23A 118.6
C22 C23 H23A 118.6
C25 C24 C23 117.5(2)
C25 C24 C28 121.4(3)
C23 C24 C28 121.1(2)
C24 C25 C26 122.2(2)
C24 C25 H25A 118.9
C26 C25 H25A 118.9
C25 C26 C21 120.3(2)
C25 C26 C29 117.8(2)
C21 C26 C29 121.76(19)
C22 C27 H27A 109.5
C22 C27 H27B 109.5
H27A C27 H27B 109.5
C22 C27 H27C 109.5
H27A C27 H27C 109.5
H27B C27 H27C 109.5
C24 C28 H28A 109.5
C24 C28 H28B 109.5
H28A C28 H28B 109.5
C24 C28 H28C 109.5
H28A C28 H28C 109.5
H28B C28 H28C 109.5
C26 C29 H29A 109.5
C26 C29 H29B 109.5
H29A C29 H29B 109.5
C26 C29 H29C 109.5
H29A C29 H29C 109.5
H29B C29 H29C 109.5
C31 C30 C35 117.26(17)
C31 C30 B1 121.68(18)
C35 C30 B1 120.99(17)
C32 C31 C30 120.0(2)
C32 C31 C36 117.84(19)
C30 C31 C36 122.11(18)
C33 C32 C31 122.7(2)
C33 C32 H32A 118.7
C31 C32 H32A 118.7
C32 C33 C34 117.48(19)
C32 C33 C37 121.9(2)
C34 C33 C37 120.6(2)
C33 C34 C35 121.9(2)
C33 C34 H34A 119.0
C35 C34 H34A 119.0
C34 C35 C30 120.59(19)
C34 C35 C38 117.73(19)
C30 C35 C38 121.68(17)
C31 C36 H36A 109.5
C31 C36 H36B 109.5
H36A C36 H36B 109.5
C31 C36 H36C 109.5
H36A C36 H36C 109.5
H36B C36 H36C 109.5
C33 C37 H37A 109.5
C33 C37 H37B 109.5
H37A C37 H37B 109.5
C33 C37 H37C 109.5
H37A C37 H37C 109.5
H37B C37 H37C 109.5
C35 C38 H38A 109.5
C35 C38 H38B 109.5
H38A C38 H38B 109.5
C35 C38 H38C 109.5
H38A C38 H38C 109.5
H38B C38 H38C 109.5

loop_
_geom_bond_atom_site_label_1
_geom_bond_atom_site_label_2
_geom_bond_distance
B1 C20 1.572(3)
B1 C21 1.576(3)
B1 C30 1.580(3)
N1 C3 1.357(2)
N1 C10 1.370(2)
N1 C14 1.373(2)
C1 C2 1.403(3)
C1 C14 1.421(3)
C1 C15 1.467(3)
C2 C3 1.406(3)
C2 H2A 0.9500
C3 C4 1.442(3)
C4 C5 1.390(3)
C4 C9 1.432(3)
C5 C6 1.376(3)
C5 H5A 0.9500
C6 C7 1.398(3)
C6 H6A 0.9500
C7 C8 1.377(3)
C7 H7A 0.9500
C8 C9 1.392(3)
C8 H8A 0.9500
C9 C10 1.445(3)
C10 C11 1.370(3)
C11 C12 1.405(3)
C11 H11A 0.9500
C12 C13 1.383(3)
C12 H12A 0.9500
C13 C14 1.391(3)
C13 H13A 0.9500
C15 C16 1.395(3)
C15 C20 1.424(2)
C16 C17 1.380(3)
C16 H16A 0.9500
C17 C18 1.383(3)
C17 H17A 0.9500
C18 C19 1.379(3)
C18 H18A 0.9500
C19 C20 1.403(3)
C19 H19A 0.9500
C21 C26 1.408(3)
C21 C22 1.419(3)
C22 C23 1.384(3)
C22 C27 1.504(3)
C23 C24 1.381(3)
C23 H23A 0.9500
C24 C25 1.374(3)
C24 C28 1.518(3)
C25 C26 1.389(3)
C25 H25A 0.9500
C26 C29 1.510(3)
C27 H27A 0.9800
C27 H27B 0.9800
C27 H27C 0.9800
C28 H28A 0.9800
C28 H28B 0.9800
C28 H28C 0.9800
C29 H29A 0.9800
C29 H29B 0.9800
C29 H29C 0.9800
C30 C31 1.410(2)
C30 C35 1.410(3)
C31 C32 1.394(3)
C31 C36 1.506(3)
C32 C33 1.371(3)
C32 H32A 0.9500
C33 C34 1.387(3)
C33 C37 1.514(3)
C34 C35 1.388(3)
C34 H34A 0.9500
C35 C38 1.508(3)
C36 H36A 0.9800
C36 H36B 0.9800
C36 H36C 0.9800
C37 H37A 0.9800
C37 H37B 0.9800
C37 H37C 0.9800
C38 H38A 0.9800
C38 H38B 0.9800
C38 H38C 0.9800

loop_
_geom_torsion_atom_site_label_1
_geom_torsion_atom_site_label_2
_geom_torsion_atom_site_label_3
_geom_torsion_atom_site_label_4
_geom_torsion
C14 C1 C2 C3 -1.0(2)
C15 C1 C2 C3 175.07(19)
C10 N1 C3 C2 -175.69(16)
C14 N1 C3 C2 0.5(2)
C10 N1 C3 C4 1.4(2)
C14 N1 C3 C4 177.65(16)
C1 C2 C3 N1 0.3(2)
C1 C2 C3 C4 -174.0(3)
N1 C3 C4 C5 178.6(2)
C2 C3 C4 C5 -7.1(5)
N1 C3 C4 C9 -0.8(2)
C2 C3 C4 C9 173.5(3)
C9 C4 C5 C6 1.4(3)
C3 C4 C5 C6 -178.0(2)
C4 C5 C6 C7 -1.3(3)
C5 C6 C7 C8 0.2(3)
C6 C7 C8 C9 0.8(3)
C7 C8 C9 C4 -0.7(3)
C7 C8 C9 C10 178.1(2)
C5 C4 C9 C8 -0.4(3)
C3 C4 C9 C8 179.08(18)
C5 C4 C9 C10 -179.48(17)
C3 C4 C9 C10 0.0(2)
C3 N1 C10 C11 177.42(17)
C14 N1 C10 C11 1.9(3)
C3 N1 C10 C9 -1.4(2)
C14 N1 C10 C9 -176.92(18)
C8 C9 C10 N1 -178.2(2)
C4 C9 C10 N1 0.8(2)
C8 C9 C10 C11 3.5(4)
C4 C9 C10 C11 -177.5(3)
N1 C10 C11 C12 -0.2(3)
C9 C10 C11 C12 178.0(2)
C10 C11 C12 C13 -1.0(3)
C11 C12 C13 C14 0.7(3)
C3 N1 C14 C13 -177.76(17)
C10 N1 C14 C13 -2.2(3)
C3 N1 C14 C1 -1.1(2)
C10 N1 C14 C1 174.46(18)
C12 C13 C14 N1 0.7(3)
C12 C13 C14 C1 -174.1(2)
C2 C1 C14 N1 1.3(2)
C15 C1 C14 N1 -175.04(17)
C2 C1 C14 C13 176.4(2)
C15 C1 C14 C13 0.0(4)
C2 C1 C15 C16 126.2(2)
C14 C1 C15 C16 -58.3(3)
C2 C1 C15 C20 -55.8(3)
C14 C1 C15 C20 119.7(2)
C20 C15 C16 C17 -0.1(3)
C1 C15 C16 C17 177.87(19)
C15 C16 C17 C18 1.2(3)
C16 C17 C18 C19 -0.2(3)
C17 C18 C19 C20 -1.8(3)
C18 C19 C20 C15 2.7(3)
C18 C19 C20 B1 -170.57(19)
C16 C15 C20 C19 -1.7(3)
C1 C15 C20 C19 -179.66(18)
C16 C15 C20 B1 170.93(19)
C1 C15 C20 B1 -7.0(3)
C21 B1 C20 C19 143.60(19)
C30 B1 C20 C19 -32.2(3)
C21 B1 C20 C15 -29.0(3)
C30 B1 C20 C15 155.20(18)
C20 B1 C21 C26 126.4(2)
C30 B1 C21 C26 -58.0(3)
C20 B1 C21 C22 -52.3(3)
C30 B1 C21 C22 123.2(2)
C26 C21 C22 C23 -2.0(3)
B1 C21 C22 C23 176.76(19)
C26 C21 C22 C27 176.65(18)
B1 C21 C22 C27 -4.6(3)
C21 C22 C23 C24 -0.4(3)
C27 C22 C23 C24 -179.1(2)
C22 C23 C24 C25 1.1(3)
C22 C23 C24 C28 -177.6(2)
C23 C24 C25 C26 0.8(3)
C28 C24 C25 C26 179.4(2)
C24 C25 C26 C21 -3.2(3)
C24 C25 C26 C29 -179.9(2)
C22 C21 C26 C25 3.8(3)
B1 C21 C26 C25 -175.00(18)
C22 C21 C26 C29 -179.74(18)
B1 C21 C26 C29 1.5(3)
C20 B1 C30 C31 119.9(2)
C21 B1 C30 C31 -55.9(3)
C20 B1 C30 C35 -56.9(3)
C21 B1 C30 C35 127.3(2)
C35 C30 C31 C32 3.2(3)
B1 C30 C31 C32 -173.7(2)
C35 C30 C31 C36 -179.7(2)
B1 C30 C31 C36 3.4(3)
C30 C31 C32 C33 -1.7(3)
C36 C31 C32 C33 -179.0(2)
C31 C32 C33 C34 -1.3(4)
C31 C32 C33 C37 177.6(2)
C32 C33 C34 C35 2.8(3)
C37 C33 C34 C35 -176.1(2)
C33 C34 C35 C30 -1.3(3)
C33 C34 C35 C38 179.2(2)
C31 C30 C35 C34 -1.7(3)
B1 C30 C35 C34 175.18(19)
C31 C30 C35 C38 177.82(19)
B1 C30 C35 C38 -5.3(3)
